data_1562404
loop_
_publ_author_name
'Ge, Meng'
'Yang, Taimin'
'Wang, Yanzhi'
'Carraro, Francesco'
'Liang, Weibin'
'Doonan, Christian'
'Falcaro, Paolo'
'Zheng, Haoquan'
'Zou, Xiaodong'
'Huang, Zhehao'

_publ_section_title
;
 On the completeness of three-dimensional electron diffraction data for
 structural analysis of metal-organic frameworks.
;
_journal_issue 0
_journal_name_full 'Faraday discussions'
_journal_page_first 66
_journal_page_last 80
_journal_paper_doi 10.1039/d1fd00020a
_journal_volume 231
_journal_year 2021
_chemical_formula_sum 'C10 N5 O0.5 Zn1.5'
_chemical_formula_weight 296.23
_space_group_crystal_system monoclinic
_space_group_IT_number 14
_space_group_name_Hall '-P 2ybc'
_space_group_name_H-M_alt 'P 1 21/c 1'
_audit_creation_method SHELXL-2018/3
_audit_update_record
;
2021-02-19 deposited with the CCDC.	2021-05-04 downloaded from the CCDC.
;
_cell_angle_alpha 90
_cell_angle_beta 118.162(11)
_cell_angle_gamma 90
_cell_formula_units_Z 8
_cell_length_a 13.6540(19)
_cell_length_b 14.936(3)
_cell_length_c 14.311(2)
_cell_measurement_reflns_used 4654
_cell_measurement_temperature 293(2)
_cell_measurement_theta_max 0.899
_cell_measurement_theta_min 0.014
_cell_volume 2573.0(8)
_computing_structure_refinement 'SHELXL-2018/3 (Sheldrick, 2018)'
_computing_structure_solution 'SHELXT 2014/5 (Sheldrick, 2014)'
_diffrn_ambient_temperature 293(2)
_diffrn_measured_fraction_theta_full 0.847
_diffrn_measured_fraction_theta_max 0.818
_diffrn_measurement_device_type 'JEOL JEM-2100 LaB6'
_diffrn_measurement_method 'Continuous rotation electron diffraction'
_diffrn_radiation_type electron
_diffrn_radiation_wavelength 0.0251
_diffrn_reflns_av_R_equivalents 0.1517
_diffrn_reflns_av_unetI/netI 0.1348
_diffrn_reflns_Laue_measured_fraction_full 0.847
_diffrn_reflns_Laue_measured_fraction_max 0.818
_diffrn_reflns_limit_h_max 16
_diffrn_reflns_limit_h_min -16
_diffrn_reflns_limit_k_max 18
_diffrn_reflns_limit_k_min -18
_diffrn_reflns_limit_l_max 18
_diffrn_reflns_limit_l_min -18
_diffrn_reflns_number 19372
_diffrn_reflns_point_group_measured_fraction_full 0.847
_diffrn_reflns_point_group_measured_fraction_max 0.818
_diffrn_reflns_theta_full 0.863
_diffrn_reflns_theta_max 0.922
_diffrn_reflns_theta_min 0.075
_diffrn_source 'electron microscope'
_exptl_absorpt_coefficient_mu 0.000
_exptl_crystal_colour white
_exptl_crystal_density_diffrn 1.529
_exptl_crystal_description nano-crystals
_exptl_crystal_F_000 370
_exptl_crystal_size_max 0.0005
_exptl_crystal_size_mid 0.0005
_exptl_crystal_size_min 0.0003
_refine_diff_density_max 0.272
_refine_diff_density_min -0.185
_refine_diff_density_rms 0.058
_refine_ls_extinction_coef 1413(17)
_refine_ls_extinction_expression Fc^*^=kFc[1+0.001xFc^2^\l^3^/sin(2\q)]^-1/4^
_refine_ls_extinction_method 'SHELXL-2018/3 (Sheldrick 2018)'
_refine_ls_goodness_of_fit_ref 1.582
_refine_ls_hydrogen_treatment undef
_refine_ls_matrix_type full
_refine_ls_number_parameters 302
_refine_ls_number_reflns 4654
_refine_ls_number_restraints 333
_refine_ls_restrained_S_all 1.541
_refine_ls_R_factor_all 0.2109
_refine_ls_R_factor_gt 0.1816
_refine_ls_shift/su_max 0.030
_refine_ls_shift/su_mean 0.000
_refine_ls_structure_factor_coef Fsqd
_refine_ls_weighting_details 'w=1/[\s^2^(Fo^2^)+(0.2000P)^2^] where P=(Fo^2^+2Fc^2^)/3'
_refine_ls_weighting_scheme calc
_refine_ls_wR_factor_gt 0.4580
_refine_ls_wR_factor_ref 0.4730
_reflns_Friedel_coverage 0.000
_reflns_number_gt 3306
_reflns_number_total 4654
_reflns_threshold_expression 'I > 2\s(I)'
_cod_data_source_file d1fd00020a1.cif
_cod_data_source_block M_A3
_cod_depositor_comments 'Adding full bibliography for 1562402--1562412.cif.'
_cod_original_sg_symbol_H-M 'P 21/c'
_cod_original_formula_sum 'C10 N5 O0.50 Zn1.50'
_cod_database_code 1562404
_shelx_shelxl_version_number 2018/3
_shelx_space_group_comment
;
The symmetry employed for this shelxl refinement is uniquely defined
by the following loop, which should always be used as a source of
symmetry information in preference to the above space-group names.
They are only intended as comments.
;

loop_
_space_group_symop_operation_xyz
'x, y, z'
'-x, y+1/2, -z+1/2'
'-x, -y, -z'
'x, -y-1/2, z-1/2'

loop_
_atom_site_label
_atom_site_type_symbol
_atom_site_fract_x
_atom_site_fract_y
_atom_site_fract_z
_atom_site_U_iso_or_equiv
_atom_site_adp_type
_atom_site_occupancy
_atom_site_site_symmetry_order
_atom_site_calc_flag
_atom_site_refinement_flags_posn
_atom_site_refinement_flags_adp
_atom_site_refinement_flags_occupancy
_atom_site_disorder_assembly
_atom_site_disorder_group
Zn1 Zn 0.2837(3) 0.37156(16) 0.7593(2) 0.0402(8) Uani 1 1 d . . . . .
Zn2 Zn 0.1232(3) 0.64774(19) 0.9760(2) 0.0489(9) Uani 1 1 d . . . . .
Zn3 Zn 0.3003(3) 0.65744(19) 0.4573(2) 0.0471(9) Uani 1 1 d . . . . .
N1 N 0.1969(10) 0.6137(5) 0.1331(6) 0.058(3) Uani 1 1 d D . . . .
N2 N 0.2546(9) 0.6145(5) 0.3077(6) 0.053(3) Uani 1 1 d D . . . .
N3 N 0.3334(9) 0.5510(6) 0.5579(7) 0.058(2) Uani 1 1 d D . . . .
N4 N 0.3368(9) 0.4547(5) 0.6787(6) 0.051(2) Uani 1 1 d D . . . .
N5 N 0.4088(9) 0.3119(5) 0.8881(6) 0.050(2) Uani 1 1 d D . . . .
N6 N 0.5548(9) 0.2269(6) 0.9867(6) 0.054(3) Uani 1 1 d D . . . .
N7 N 0.1847(9) 0.2763(5) 0.6565(6) 0.053(2) Uani 1 1 d D . . . .
N8 N 0.0394(9) 0.1819(5) 0.5738(6) 0.055(3) Uani 1 1 d D . . . .
N9 N 0.1889(9) 0.4451(5) 0.8067(6) 0.049(2) Uani 1 1 d D . . . .
N10 N 0.1305(9) 0.5472(6) 0.8883(7) 0.054(2) Uani 1 1 d D . . . .
O1 O 0.1809(11) 0.7338(6) 0.4553(7) 0.066(3) Uani 1 1 d . . . . .
C1 C 0.1089(9) 0.2220(5) 0.6663(7) 0.055(3) Uani 1 1 d D . . . .
C2 C 0.2723(9) 0.5044(6) 0.5909(7) 0.053(2) Uani 1 1 d D . . . .
C3 C 0.2164(9) 0.5097(5) 0.8793(6) 0.049(2) Uani 1 1 d D . . . .
C4 C 0.2157(8) 0.6648(5) 0.2167(6) 0.048(3) Uani 1 1 d D . . . .
C5 C 0.4924(9) 0.2651(6) 0.8906(6) 0.068(3) Uani 1 1 d D . . . .
C6 C 0.1487(12) 0.5074(9) 0.5363(10) 0.087(4) Uani 1 1 d D . . . .
C7 C 0.3343(12) 0.5424(8) 0.9469(10) 0.083(4) Uani 1 1 d D . . . .
C8 C 0.5057(10) 0.2508(7) 1.0473(6) 0.059(3) Uani 1 1 d D . . . .
C9 C 0.4130(11) 0.3023(7) 0.9847(7) 0.060(3) Uani 1 1 d D . . . .
C10 C 0.2627(10) 0.5261(6) 0.2785(7) 0.050(3) Uani 1 1 d D . . . .
C11 C 0.0780(11) 0.2046(7) 0.5040(7) 0.067(4) Uani 1 1 d D . . . .
C12 C 0.0738(10) 0.4390(6) 0.7617(7) 0.054(2) Uani 1 1 d D . . . .
C13 C 0.1679(10) 0.2618(7) 0.5554(7) 0.057(3) Uani 1 1 d D . . . .
C14 C 0.0385(11) 0.5016(7) 0.8131(8) 0.065(3) Uani 1 1 d D . . . .
C15 C 0.1026(12) 0.2126(7) 0.7688(8) 0.068(4) Uani 1 1 d D . . . .
C16 C 0.2242(12) 0.5263(6) 0.1685(7) 0.066(4) Uani 1 1 d D . . . .
C17 C 0.4446(11) 0.4701(7) 0.7033(9) 0.074(3) Uani 1 1 d D . . . .
C18 C 0.4423(12) 0.5296(8) 0.6270(9) 0.079(4) Uani 1 1 d D . . . .
C19 C 0.1983(12) 0.7638(6) 0.2127(8) 0.073(4) Uani 1 1 d D . . . .
C20 C 0.5174(12) 0.2525(7) 0.7998(7) 0.068(3) Uani 1 1 d D . . . .

loop_
_atom_site_aniso_label
_atom_site_aniso_U_11
_atom_site_aniso_U_22
_atom_site_aniso_U_33
_atom_site_aniso_U_23
_atom_site_aniso_U_13
_atom_site_aniso_U_12
Zn1 0.045(2) 0.0394(12) 0.0347(12) 0.0009(9) 0.0177(13) 0.0037(11)
Zn2 0.051(3) 0.0568(15) 0.0376(13) -0.0030(11) 0.0202(15) 0.0091(14)
Zn3 0.046(3) 0.0559(15) 0.0392(13) 0.0035(11) 0.0196(15) -0.0058(13)
N1 0.069(9) 0.064(4) 0.041(4) 0.000(3) 0.026(5) 0.010(5)
N2 0.067(9) 0.054(4) 0.037(3) -0.004(3) 0.024(5) -0.004(4)
N3 0.061(7) 0.064(5) 0.050(4) 0.015(4) 0.026(4) 0.005(4)
N4 0.053(6) 0.052(4) 0.043(4) 0.019(3) 0.018(4) 0.008(4)
N5 0.063(7) 0.052(4) 0.038(3) 0.004(3) 0.027(4) 0.017(4)
N6 0.062(8) 0.065(5) 0.036(4) 0.012(3) 0.024(4) 0.024(4)
N7 0.061(8) 0.060(4) 0.045(4) -0.008(3) 0.029(4) -0.009(4)
N8 0.078(8) 0.053(4) 0.043(4) -0.011(3) 0.036(5) -0.016(4)
N9 0.046(6) 0.048(4) 0.051(4) -0.008(3) 0.021(4) 0.001(4)
N10 0.055(7) 0.065(5) 0.047(4) -0.007(3) 0.028(4) 0.013(4)
O1 0.067(9) 0.075(5) 0.059(5) -0.007(4) 0.033(5) 0.000(5)
C1 0.066(8) 0.052(5) 0.052(4) -0.015(4) 0.033(5) -0.010(5)
C2 0.042(6) 0.064(5) 0.045(5) 0.019(4) 0.015(4) 0.007(4)
C3 0.043(6) 0.047(4) 0.049(5) -0.014(3) 0.016(4) 0.000(4)
C4 0.054(9) 0.051(4) 0.040(4) 0.002(3) 0.023(5) 0.000(4)
C5 0.084(8) 0.088(5) 0.039(3) 0.014(3) 0.034(4) 0.042(5)
C6 0.045(7) 0.100(9) 0.088(8) 0.044(7) 0.009(6) 0.000(7)
C7 0.044(8) 0.077(7) 0.105(9) -0.026(6) 0.017(7) -0.013(6)
C8 0.079(10) 0.078(6) 0.029(4) 0.016(4) 0.032(5) 0.016(5)
C9 0.062(9) 0.080(6) 0.046(5) 0.013(4) 0.031(6) 0.019(5)
C10 0.047(9) 0.050(4) 0.053(5) -0.003(4) 0.022(5) -0.001(4)
C11 0.083(10) 0.086(7) 0.032(4) -0.009(4) 0.028(5) -0.027(6)
C12 0.045(6) 0.053(5) 0.051(5) -0.013(4) 0.011(4) -0.002(4)
C13 0.054(9) 0.077(6) 0.047(5) -0.009(4) 0.029(5) -0.009(5)
C14 0.056(8) 0.073(6) 0.063(6) -0.010(4) 0.025(5) 0.005(5)
C15 0.080(12) 0.076(7) 0.047(5) 0.005(5) 0.030(6) -0.013(6)
C16 0.090(12) 0.059(5) 0.044(5) -0.015(4) 0.026(6) -0.003(5)
C17 0.052(7) 0.065(6) 0.082(7) 0.027(5) 0.012(6) -0.010(6)
C18 0.054(8) 0.089(8) 0.089(8) 0.035(6) 0.029(6) -0.002(6)
C19 0.108(14) 0.052(5) 0.062(7) 0.003(4) 0.044(8) 0.015(6)
C20 0.084(8) 0.088(5) 0.039(3) 0.014(3) 0.034(4) 0.042(5)

loop_
_atom_type_symbol
_atom_type_description
_atom_type_scat_dispersion_real
_atom_type_scat_dispersion_imag
_atom_type_scat_source
C C 0.0000 0.0000 'International Tables Vol C Tables 4.2.6.8 and 6.1.1.4'
N N 0.0000 0.0000 'International Tables Vol C Tables 4.2.6.8 and 6.1.1.4'
Zn Zn 0.0000 0.0000 'International Tables Vol C Tables 4.2.6.8 and 6.1.1.4'
O O 0.0000 0.0000 'International Tables Vol C Tables 4.2.6.8 and 6.1.1.4'

loop_
_geom_angle_atom_site_label_1
_geom_angle_atom_site_label_2
_geom_angle_atom_site_label_3
_geom_angle
_geom_angle_site_symmetry_1
_geom_angle_site_symmetry_3
_geom_angle_publ_flag
N7 Zn1 N9 107.8(4) . . ?
N7 Zn1 N4 108.0(3) . . ?
N9 Zn1 N4 108.1(4) . . ?
N7 Zn1 N5 109.6(4) . . ?
N9 Zn1 N5 109.1(3) . . ?
N4 Zn1 N5 114.0(4) . . ?
N10 Zn2 O1 115.5(4) . 4_576 ?
N10 Zn2 N1 111.1(4) . 1_556 ?
O1 Zn2 N1 110.8(4) 4_576 1_556 ?
N10 Zn2 N8 109.7(4) . 2_556 ?
O1 Zn2 N8 99.5(4) 4_576 2_556 ?
N1 Zn2 N8 109.5(4) 1_556 2_556 ?
O1 Zn3 N2 109.0(4) . . ?
O1 Zn3 N6 110.7(4) . 2_656 ?
N2 Zn3 N6 109.5(4) . 2_656 ?
O1 Zn3 N3 111.4(4) . . ?
N2 Zn3 N3 110.6(4) . . ?
N6 Zn3 N3 105.6(4) 2_656 . ?
C4 N1 C16 107.8(7) . . ?
C4 N1 Zn2 128.9(6) . 1_554 ?
C16 N1 Zn2 123.0(6) . 1_554 ?
C4 N2 C10 106.3(7) . . ?
C4 N2 Zn3 128.0(6) . . ?
C10 N2 Zn3 125.7(6) . . ?
C2 N3 C18 105.6(8) . . ?
C2 N3 Zn3 133.5(8) . . ?
C18 N3 Zn3 119.2(7) . . ?
C2 N4 C17 107.1(8) . . ?
C2 N4 Zn1 127.1(8) . . ?
C17 N4 Zn1 125.8(6) . . ?
C5 N5 C9 107.1(8) . . ?
C5 N5 Zn1 126.9(5) . . ?
C9 N5 Zn1 125.5(7) . . ?
C5 N6 C8 105.8(8) . . ?
C5 N6 Zn3 130.0(6) . 2_646 ?
C8 N6 Zn3 124.0(6) . 2_646 ?
C13 N7 C1 104.8(8) . . ?
C13 N7 Zn1 126.6(7) . . ?
C1 N7 Zn1 128.0(6) . . ?
C1 N8 C11 105.7(8) . . ?
C1 N8 Zn2 126.5(6) . 2_546 ?
C11 N8 Zn2 122.2(7) . 2_546 ?
C3 N9 C12 104.4(8) . . ?
C3 N9 Zn1 131.1(8) . . ?
C12 N9 Zn1 124.5(6) . . ?
C3 N10 C14 103.3(8) . . ?
C3 N10 Zn2 132.3(8) . . ?
C14 N10 Zn2 124.3(7) . . ?
Zn3 O1 Zn2 151.7(7) . 4_575 ?
N8 C1 N7 112.1(7) . . ?
N8 C1 C15 125.0(9) . . ?
N7 C1 C15 122.9(8) . . ?
N3 C2 N4 111.8(10) . . ?
N3 C2 C6 122.9(9) . . ?
N4 C2 C6 125.4(9) . . ?
N9 C3 N10 115.6(9) . . ?
N9 C3 C7 123.6(9) . . ?
N10 C3 C7 120.8(9) . . ?
N1 C4 N2 111.1(7) . . ?
N1 C4 C19 124.8(7) . . ?
N2 C4 C19 124.0(7) . . ?
N5 C5 N6 111.8(7) . . ?
N5 C5 C20 126.0(8) . . ?
N6 C5 C20 122.3(9) . . ?
N6 C8 C9 107.8(7) . . ?
N5 C9 C8 107.5(8) . . ?
C16 C10 N2 106.9(7) . . ?
N8 C11 C13 108.3(8) . . ?
N9 C12 C14 107.8(8) . . ?
N7 C13 C11 108.8(8) . . ?
N10 C14 C12 108.9(10) . . ?
N1 C16 C10 107.9(7) . . ?
C18 C17 N4 106.5(10) . . ?
C17 C18 N3 109.0(11) . . ?

loop_
_geom_bond_atom_site_label_1
_geom_bond_atom_site_label_2
_geom_bond_distance
_geom_bond_site_symmetry_2
_geom_bond_publ_flag
Zn1 N7 2.034(9) . ?
Zn1 N9 2.042(9) . ?
Zn1 N4 2.045(8) . ?
Zn1 N5 2.034(9) . ?
Zn2 N10 1.989(8) . ?
Zn2 O1 2.015(10) 4_576 ?
Zn2 N1 2.047(8) 1_556 ?
Zn2 N8 2.050(11) 2_556 ?
Zn3 O1 1.978(11) . ?
Zn3 N2 2.030(8) . ?
Zn3 N6 2.034(10) 2_656 ?
Zn3 N3 2.048(8) . ?
N1 C4 1.338(10) . ?
N1 C16 1.385(11) . ?
N2 C4 1.376(10) . ?
N2 C10 1.405(10) . ?
N3 C2 1.331(12) . ?
N3 C18 1.380(14) . ?
N4 C2 1.365(10) . ?
N4 C17 1.362(13) . ?
N5 C5 1.324(11) . ?
N5 C9 1.364(9) . ?
N6 C5 1.356(10) . ?
N6 C8 1.369(10) . ?
N7 C13 1.371(10) . ?
N7 C1 1.374(12) . ?
N8 C1 1.352(11) . ?
N8 C11 1.373(10) . ?
N9 C3 1.337(10) . ?
N9 C12 1.392(12) . ?
N10 C3 1.360(12) . ?
N10 C14 1.387(13) . ?
C1 C15 1.515(11) . ?
C2 C6 1.489(14) . ?
C3 C7 1.515(13) . ?
C4 C19 1.495(11) . ?
C5 C20 1.503(10) . ?
C8 C9 1.388(13) . ?
C10 C16 1.405(11) . ?
C11 C13 1.388(13) . ?
C12 C14 1.407(11) . ?
C17 C18 1.397(12) . ?
